data_1563660
loop_
_publ_author_name
'Xu, Yan-Hong'
'Lan, Ya-Qian'
'Shao, Kui-Zhan'
'Su, Zhong-Min'
'Liao, Yi'

_publ_section_title
;
 Auxiliary aromatic-acid effect on the structures of a series of ZnII
 coordination polymers: Syntheses, crystal structures, and
 photoluminescence properties
;
_journal_issue 4
_journal_name_full 'Journal of Solid State Chemistry'
_journal_page_first 849
_journal_page_last 857
_journal_paper_doi 10.1016/j.jssc.2010.01.027
_journal_volume 183
_journal_year 2010
_chemical_formula_moiety 'C84 H56 N12 O30 Zn7'
_chemical_formula_sum 'C84 H56 N12 O30 Zn7'
_chemical_formula_weight 2171.00
_space_group_IT_number 2
_space_group_name_Hall '-P 1'
_space_group_name_H-M_alt 'P -1'
_symmetry_cell_setting triclinic
_symmetry_space_group_name_H-M 'P -1'
_atom_sites_solution_hydrogens geom
_atom_sites_solution_primary direct
_atom_sites_solution_secondary difmap
_audit_creation_method SHELXL-97
_cell_angle_alpha 65.389(2)
_cell_angle_beta 69.664(2)
_cell_angle_gamma 72.967(2)
_cell_formula_units_Z 1
_cell_length_a 11.466(1)
_cell_length_b 13.849(2)
_cell_length_c 15.676(2)
_cell_measurement_reflns_used 'total reflection'
_cell_measurement_temperature 293(2)
_cell_measurement_theta_max 26.04
_cell_measurement_theta_min 1.33
_cell_volume 2089.7(4)
_computing_cell_refinement 'Bruker SMART'
_computing_data_collection 'Bruker SMART'
_computing_data_reduction 'Bruker SMART'
_computing_molecular_graphics 'Bruker SHELXTL'
_computing_publication_material 'Bruker SHELXTL'
_computing_structure_refinement 'SHELXL-97 (Sheldrick, 1997)'
_computing_structure_solution 'SHELXS-97 (Sheldrick, 1990)'
_diffrn_ambient_temperature 293(2)
_diffrn_measured_fraction_theta_full 0.989
_diffrn_measured_fraction_theta_max 0.987
_diffrn_measurement_device_type 'Bruker SMART APEX II CCD area-detector'
_diffrn_measurement_method '\f and \w scans'
_diffrn_radiation_monochromator graphite
_diffrn_radiation_source 'fine-focus sealed tube'
_diffrn_radiation_type MoK\a
_diffrn_radiation_wavelength 0.71069
_diffrn_reflns_av_R_equivalents 0.0356
_diffrn_reflns_av_sigmaI/netI 0.0846
_diffrn_reflns_limit_h_max 13
_diffrn_reflns_limit_h_min -13
_diffrn_reflns_limit_k_max 16
_diffrn_reflns_limit_k_min -16
_diffrn_reflns_limit_l_max 18
_diffrn_reflns_limit_l_min -15
_diffrn_reflns_number 10795
_diffrn_reflns_theta_full 25.00
_diffrn_reflns_theta_max 25.10
_diffrn_reflns_theta_min 1.48
_diffrn_standards_interval_time 0
_diffrn_standards_number 0
_exptl_absorpt_coefficient_mu 2.069
_exptl_absorpt_correction_T_max 0.731
_exptl_absorpt_correction_T_min 0.612
_exptl_absorpt_correction_type multi-scan
_exptl_absorpt_process_details 'SADABS (Sheldrick, 1996)'
_exptl_crystal_colour colorless
_exptl_crystal_density_diffrn 1.725
_exptl_crystal_density_method 'not measured'
_exptl_crystal_description block
_exptl_crystal_F_000 1094
_exptl_crystal_size_max 0.4
_exptl_crystal_size_mid 0.3
_exptl_crystal_size_min 0.2
_refine_diff_density_max 1.018
_refine_diff_density_min -0.756
_refine_diff_density_rms 0.117
_refine_ls_extinction_method none
_refine_ls_goodness_of_fit_ref 1.048
_refine_ls_hydrogen_treatment mixed
_refine_ls_matrix_type full
_refine_ls_number_parameters 606
_refine_ls_number_reflns 7358
_refine_ls_number_restraints 3
_refine_ls_restrained_S_all 1.048
_refine_ls_R_factor_all 0.0951
_refine_ls_R_factor_gt 0.0557
_refine_ls_shift/su_max 0.004
_refine_ls_shift/su_mean 0.000
_refine_ls_structure_factor_coef Fsqd
_refine_ls_weighting_details 'calc w=1/[\s^2^(Fo^2^)+(0.0725P)^2^+0.0000P] where P=(Fo^2^+2Fc^2^)/3'
_refine_ls_weighting_scheme calc
_refine_ls_wR_factor_gt 0.1302
_refine_ls_wR_factor_ref 0.1556
_reflns_number_gt 4805
_reflns_number_total 7358
_reflns_threshold_expression >2sigma(I)
_cod_data_source_file JSSC-2010-183-849.cif
_cod_data_source_block 5
_cod_original_sg_symbol_H-M P-1
_cod_database_code 1563660

loop_
_symmetry_equiv_pos_as_xyz
'x, y, z'
'-x, -y, -z'

loop_
_atom_site_label
_atom_site_type_symbol
_atom_site_fract_x
_atom_site_fract_y
_atom_site_fract_z
_atom_site_U_iso_or_equiv
_atom_site_adp_type
_atom_site_occupancy
_atom_site_symmetry_multiplicity
_atom_site_calc_flag
_atom_site_refinement_flags
_atom_site_disorder_assembly
_atom_site_disorder_group
Zn1 Zn 0.47414(6) 0.10096(6) 0.27150(5) 0.0243(2) Uani 1 1 d . . .
Zn2 Zn 0.75223(6) -0.01069(6) 0.33165(6) 0.0313(2) Uani 1 1 d . . .
Zn3 Zn 0.5000 0.0000 0.5000 0.0369(3) Uani 1 2 d S . .
Zn4 Zn 0.85287(7) 0.58338(6) -0.26807(7) 0.0412(2) Uani 1 1 d . . .
C1 C 0.8115(6) 0.2306(5) 0.2308(5) 0.0385(17) Uani 1 1 d . . .
H1 H 0.7302 0.2705 0.2342 0.046 Uiso 1 1 calc R . .
C2 C 0.9187(7) 0.2710(6) 0.1813(6) 0.0462(19) Uani 1 1 d . . .
H2 H 0.9252 0.3429 0.1447 0.055 Uiso 1 1 calc R . .
C3 C 0.9651(6) 0.0948(5) 0.2523(5) 0.0295(15) Uani 1 1 d . . .
C4 C 1.0274(6) -0.0183(6) 0.2842(5) 0.0329(16) Uani 1 1 d . . .
C5 C 1.1543(6) -0.0543(7) 0.2761(5) 0.0446(19) Uani 1 1 d . . .
H5 H 1.2105 -0.0063 0.2498 0.054 Uiso 1 1 calc R . .
C6 C 1.1956(8) -0.1641(8) 0.3085(6) 0.065(3) Uani 1 1 d . . .
H6 H 1.2812 -0.1910 0.3037 0.078 Uiso 1 1 calc R . .
C7 C 1.1129(8) -0.2335(8) 0.3473(7) 0.068(3) Uani 1 1 d . . .
H7 H 1.1406 -0.3077 0.3675 0.082 Uiso 1 1 calc R . .
C8 C 0.9867(7) -0.1908(6) 0.3558(6) 0.051(2) Uani 1 1 d . . .
H8 H 0.9288 -0.2376 0.3852 0.061 Uiso 1 1 calc R . .
C9 C 1.1486(6) 0.1938(6) 0.1395(6) 0.047(2) Uani 1 1 d . . .
H9A H 1.2028 0.1574 0.1835 0.056 Uiso 1 1 calc R . .
H9B H 1.1574 0.2692 0.1097 0.056 Uiso 1 1 calc R . .
C10 C 1.1907(6) 0.1452(6) 0.0620(5) 0.0382(17) Uani 1 1 d . . .
C11 C 1.1065(6) 0.1254(6) 0.0283(5) 0.0399(18) Uani 1 1 d . . .
H11 H 1.0201 0.1409 0.0550 0.048 Uiso 1 1 calc R . .
C12 C 1.1510(6) 0.0822(6) -0.0452(5) 0.0412(18) Uani 1 1 d . . .
H12 H 1.0936 0.0687 -0.0669 0.049 Uiso 1 1 calc R . .
C13 C 1.2781(6) 0.0593(5) -0.0865(5) 0.0290(15) Uani 1 1 d . . .
C14 C 1.3623(6) 0.0791(6) -0.0529(6) 0.048(2) Uani 1 1 d . . .
H14 H 1.4487 0.0638 -0.0798 0.058 Uiso 1 1 calc R . .
C15 C 1.3185(6) 0.1213(6) 0.0201(6) 0.049(2) Uani 1 1 d . . .
H15 H 1.3763 0.1341 0.0420 0.058 Uiso 1 1 calc R . .
C16 C 1.3248(6) 0.0124(5) -0.1654(5) 0.0307(15) Uani 1 1 d . . .
C17 C 0.6488(7) 0.6737(5) -0.3810(5) 0.0406(18) Uani 1 1 d . . .
H17 H 0.6774 0.7375 -0.4241 0.049 Uiso 1 1 calc R . .
C18 C 0.5386(7) 0.6467(6) -0.3706(5) 0.0411(18) Uani 1 1 d . . .
H18 H 0.4787 0.6881 -0.4053 0.049 Uiso 1 1 calc R . .
C19 C 0.6380(6) 0.5143(5) -0.2684(5) 0.0329(16) Uani 1 1 d . . .
C20 C 0.6831(6) 0.4127(5) -0.1980(5) 0.0321(16) Uani 1 1 d . . .
C21 C 0.6195(7) 0.3259(5) -0.1454(5) 0.0410(18) Uani 1 1 d . . .
H21 H 0.5419 0.3288 -0.1537 0.049 Uiso 1 1 calc R . .
C22 C 0.6739(7) 0.2336(6) -0.0795(6) 0.050(2) Uani 1 1 d . . .
H22 H 0.6328 0.1747 -0.0429 0.060 Uiso 1 1 calc R . .
C23 C 0.7876(8) 0.2324(6) -0.0706(7) 0.062(2) Uani 1 1 d . . .
H23 H 0.8262 0.1721 -0.0279 0.074 Uiso 1 1 calc R . .
C24 C 0.8454(7) 0.3211(6) -0.1252(6) 0.056(2) Uani 1 1 d . . .
H24 H 0.9238 0.3188 -0.1186 0.067 Uiso 1 1 calc R . .
C25 C 0.4199(6) 0.4982(5) -0.2634(6) 0.0375(17) Uani 1 1 d . . .
H25A H 0.3491 0.5546 -0.2800 0.045 Uiso 1 1 calc R . .
H25B H 0.4012 0.4669 -0.1931 0.045 Uiso 1 1 calc R . .
C26 C 0.5697(6) -0.4122(5) 0.3022(5) 0.0279(15) Uani 1 1 d . . .
C27 C 0.4721(6) -0.3860(5) 0.3745(5) 0.0344(16) Uani 1 1 d . . .
H27 H 0.4031 -0.4213 0.4014 0.041 Uiso 1 1 calc R . .
C28 C 0.4733(6) -0.3081(5) 0.4085(5) 0.0297(15) Uani 1 1 d . . .
H28 H 0.4050 -0.2909 0.4564 0.036 Uiso 1 1 calc R . .
C29 C 0.5762(6) -0.2564(5) 0.3709(5) 0.0280(15) Uani 1 1 d . . .
C30 C 0.6746(6) -0.2819(5) 0.2984(5) 0.0393(17) Uani 1 1 d . . .
H30 H 0.7448 -0.2483 0.2732 0.047 Uiso 1 1 calc R . .
C31 C 0.6710(6) -0.3562(5) 0.2625(5) 0.0395(17) Uani 1 1 d . . .
H31 H 0.7365 -0.3693 0.2112 0.047 Uiso 1 1 calc R . .
C32 C 0.5870(6) -0.1745(5) 0.4061(5) 0.0285(15) Uani 1 1 d . . .
C33 C 0.7473(7) 0.5580(5) -0.0524(6) 0.0393(18) Uani 1 1 d . . .
C34 C 0.6172(5) 0.5313(5) -0.0254(4) 0.0221(13) Uani 1 1 d . . .
C35 C 0.5922(6) 0.4332(5) 0.0439(5) 0.0279(15) Uani 1 1 d . . .
H35 H 0.6542 0.3875 0.0751 0.034 Uiso 1 1 calc R . .
C36 C 0.4779(6) 0.3994(5) 0.0693(4) 0.0267(14) Uani 1 1 d . . .
C37 C 0.4647(6) 0.2873(5) 0.1379(5) 0.0344(16) Uani 1 1 d . . .
C38 C 0.2504(5) 0.0567(5) 0.4289(4) 0.0225(13) Uani 1 1 d . . .
C39 C 0.1179(5) 0.0326(5) 0.4650(4) 0.0219(13) Uani 1 1 d . . .
C40 C 0.1065(5) -0.0749(5) 0.5135(4) 0.0225(13) Uani 1 1 d . . .
H40 H 0.1791 -0.1257 0.5227 0.027 Uiso 1 1 calc R . .
C41 C -0.0083(5) -0.1103(5) 0.5490(4) 0.0253(14) Uani 1 1 d . . .
C42 C -0.0095(6) -0.2299(5) 0.6012(5) 0.0271(14) Uani 1 1 d . . .
N1 N 0.8410(4) 0.1202(4) 0.2761(4) 0.0279(12) Uani 1 1 d . . .
N2 N 1.0170(5) 0.1856(5) 0.1950(4) 0.0366(14) Uani 1 1 d . . .
N3 N 0.9440(5) -0.0854(4) 0.3237(4) 0.0333(13) Uani 1 1 d . . .
N4 N 0.7106(5) 0.5907(4) -0.3171(4) 0.0383(14) Uani 1 1 d . . .
N5 N 0.5324(5) 0.5472(4) -0.2995(4) 0.0329(13) Uani 1 1 d . . .
N6 N 0.7943(5) 0.4111(4) -0.1877(5) 0.0434(15) Uani 1 1 d . . .
O1 O 1.2456(4) -0.0119(4) -0.1889(3) 0.0422(12) Uani 1 1 d . . .
O2 O 1.4424(4) -0.0003(3) -0.2033(3) 0.0347(11) Uani 1 1 d . . .
O3 O 0.6960(4) -0.1509(3) 0.3776(3) 0.0353(11) Uani 1 1 d . . .
O4 O 0.4923(4) -0.1346(3) 0.4590(3) 0.0330(11) Uani 1 1 d . . .
O5 O 0.8092(4) 0.5899(4) -0.1369(4) 0.0510(14) Uani 1 1 d . . .
O6 O 0.7663(10) 0.5627(9) 0.0252(8) 0.045(3) Uiso 0.50 1 d P . .
O6' O 0.8068(10) 0.5192(9) 0.0092(8) 0.048(3) Uiso 0.50 1 d P . .
O7 O 0.4076(5) 0.2337(4) 0.1265(5) 0.0653(17) Uani 1 1 d . . .
O8 O 0.5180(5) 0.2505(4) 0.2056(4) 0.0556(15) Uani 1 1 d . . .
O9 O 0.3050(4) 0.0693(3) 0.3410(3) 0.0291(10) Uani 1 1 d . . .
O10 O 0.2982(4) 0.0561(3) 0.4900(3) 0.0268(10) Uani 1 1 d . . .
O11 O -0.1149(4) -0.2620(3) 0.6401(4) 0.0384(12) Uani 1 1 d . . .
O12 O 0.0945(4) -0.2921(4) 0.6045(4) 0.0491(14) Uani 1 1 d . . .
O13 O 0.5744(3) 0.0773(3) 0.3640(3) 0.0213(9) Uani 1 1 d . . .
O2W O 1.0378(4) 0.5215(4) -0.2875(4) 0.0499(14) Uani 1 1 d . . .
O1W O 0.0541(5) 0.4385(6) 0.9013(5) 0.0654(17) Uani 1 1 d D . .
H1A H -0.014(4) 0.464(8) 0.931(6) 0.098 Uiso 1 1 d D . .
H1B H 0.091(6) 0.431(8) 0.941(5) 0.098 Uiso 1 1 d D . .

loop_
_atom_site_aniso_label
_atom_site_aniso_U_11
_atom_site_aniso_U_22
_atom_site_aniso_U_33
_atom_site_aniso_U_23
_atom_site_aniso_U_13
_atom_site_aniso_U_12
Zn1 0.0222(4) 0.0288(4) 0.0210(4) -0.0081(3) -0.0027(3) -0.0075(3)
Zn2 0.0219(4) 0.0333(4) 0.0433(5) -0.0186(4) -0.0042(4) -0.0088(3)
Zn3 0.0363(6) 0.0555(8) 0.0178(6) -0.0107(5) -0.0004(5) -0.0175(6)
Zn4 0.0364(5) 0.0349(5) 0.0524(6) -0.0059(4) -0.0173(4) -0.0136(4)
C1 0.035(4) 0.035(4) 0.044(5) -0.018(4) -0.002(3) -0.008(3)
C2 0.052(5) 0.037(4) 0.049(5) -0.019(4) -0.001(4) -0.015(4)
C3 0.027(3) 0.048(4) 0.024(4) -0.020(3) -0.004(3) -0.014(3)
C4 0.025(3) 0.053(4) 0.032(4) -0.024(3) -0.008(3) -0.006(3)
C5 0.029(4) 0.063(5) 0.044(5) -0.024(4) -0.014(4) 0.001(4)
C6 0.044(5) 0.100(8) 0.058(6) -0.042(6) -0.025(5) 0.011(5)
C7 0.060(6) 0.068(6) 0.077(7) -0.035(5) -0.030(5) 0.016(5)
C8 0.052(5) 0.054(5) 0.047(5) -0.017(4) -0.013(4) -0.008(4)
C9 0.040(4) 0.068(5) 0.043(5) -0.033(4) 0.016(4) -0.036(4)
C10 0.041(4) 0.047(4) 0.037(4) -0.023(4) 0.003(3) -0.026(3)
C11 0.032(4) 0.062(5) 0.034(4) -0.032(4) 0.003(3) -0.011(3)
C12 0.037(4) 0.063(5) 0.035(4) -0.026(4) -0.007(3) -0.015(4)
C13 0.028(3) 0.034(4) 0.025(4) -0.015(3) -0.001(3) -0.005(3)
C14 0.030(4) 0.076(6) 0.049(5) -0.039(5) -0.001(4) -0.011(4)
C15 0.034(4) 0.087(6) 0.048(5) -0.048(5) 0.003(4) -0.024(4)
C16 0.043(4) 0.029(4) 0.022(4) -0.005(3) -0.013(3) -0.009(3)
C17 0.053(5) 0.031(4) 0.036(4) 0.002(3) -0.019(4) -0.016(3)
C18 0.053(5) 0.036(4) 0.043(5) -0.013(4) -0.022(4) -0.012(4)
C19 0.042(4) 0.034(4) 0.030(4) -0.012(3) -0.010(3) -0.015(3)
C20 0.038(4) 0.026(4) 0.033(4) -0.008(3) -0.009(3) -0.009(3)
C21 0.043(4) 0.037(4) 0.044(5) -0.010(4) -0.011(4) -0.016(3)
C22 0.061(5) 0.032(4) 0.050(5) 0.004(4) -0.021(4) -0.019(4)
C23 0.084(7) 0.028(4) 0.069(6) -0.001(4) -0.036(5) -0.009(4)
C24 0.052(5) 0.044(5) 0.069(6) -0.009(4) -0.031(5) -0.005(4)
C25 0.038(4) 0.037(4) 0.050(5) -0.021(4) -0.010(4) -0.015(3)
C26 0.028(3) 0.034(4) 0.033(4) -0.018(3) -0.015(3) -0.003(3)
C27 0.034(4) 0.042(4) 0.037(4) -0.017(3) -0.010(3) -0.015(3)
C28 0.031(4) 0.039(4) 0.027(4) -0.020(3) -0.003(3) -0.012(3)
C29 0.036(4) 0.024(3) 0.031(4) -0.009(3) -0.013(3) -0.010(3)
C30 0.042(4) 0.038(4) 0.043(5) -0.017(4) -0.003(4) -0.021(3)
C31 0.036(4) 0.042(4) 0.038(4) -0.019(4) 0.004(3) -0.014(3)
C32 0.042(4) 0.019(3) 0.030(4) -0.009(3) -0.017(3) -0.003(3)
C33 0.041(4) 0.035(4) 0.044(5) -0.002(4) -0.020(4) -0.017(3)
C34 0.021(3) 0.027(3) 0.020(3) -0.007(3) -0.005(3) -0.010(3)
C35 0.026(3) 0.034(4) 0.024(4) -0.004(3) -0.011(3) -0.009(3)
C36 0.032(4) 0.029(3) 0.020(3) -0.008(3) -0.003(3) -0.012(3)
C37 0.026(4) 0.033(4) 0.033(4) -0.006(3) -0.002(3) -0.006(3)
C38 0.017(3) 0.025(3) 0.025(4) -0.010(3) -0.003(3) -0.005(3)
C39 0.020(3) 0.028(3) 0.017(3) -0.006(3) 0.000(3) -0.011(3)
C40 0.018(3) 0.029(3) 0.024(3) -0.011(3) -0.008(3) -0.003(3)
C41 0.026(3) 0.031(4) 0.025(4) -0.012(3) -0.004(3) -0.013(3)
C42 0.031(4) 0.025(3) 0.025(4) -0.004(3) -0.010(3) -0.009(3)
N1 0.025(3) 0.035(3) 0.027(3) -0.015(3) -0.003(2) -0.011(2)
N2 0.034(3) 0.052(4) 0.032(3) -0.025(3) 0.011(3) -0.026(3)
N3 0.028(3) 0.036(3) 0.038(4) -0.018(3) -0.008(3) -0.003(3)
N4 0.045(3) 0.031(3) 0.042(4) -0.004(3) -0.018(3) -0.016(3)
N5 0.040(3) 0.033(3) 0.034(3) -0.014(3) -0.013(3) -0.010(3)
N6 0.048(4) 0.032(3) 0.054(4) -0.009(3) -0.021(3) -0.013(3)
O1 0.045(3) 0.065(3) 0.028(3) -0.027(3) -0.001(2) -0.020(3)
O2 0.030(3) 0.043(3) 0.034(3) -0.020(2) -0.005(2) -0.005(2)
O3 0.030(3) 0.039(3) 0.046(3) -0.021(2) -0.006(2) -0.014(2)
O4 0.036(3) 0.035(3) 0.034(3) -0.018(2) -0.002(2) -0.013(2)
O5 0.050(3) 0.055(3) 0.045(3) -0.023(3) 0.020(3) -0.037(3)
O7 0.068(4) 0.040(3) 0.089(5) -0.002(3) -0.028(4) -0.033(3)
O8 0.076(4) 0.044(3) 0.038(3) 0.006(3) -0.026(3) -0.014(3)
O9 0.021(2) 0.046(3) 0.022(2) -0.012(2) -0.0012(19) -0.013(2)
O10 0.020(2) 0.040(3) 0.026(2) -0.015(2) -0.0052(19) -0.0108(19)
O11 0.029(2) 0.022(2) 0.059(3) 0.001(2) -0.017(2) -0.013(2)
O12 0.028(3) 0.034(3) 0.071(4) -0.008(3) -0.007(3) -0.007(2)
O13 0.019(2) 0.024(2) 0.019(2) -0.0074(18) -0.0009(17) -0.0060(17)
O2W 0.034(3) 0.035(3) 0.071(4) -0.019(3) -0.005(3) -0.002(2)
O1W 0.046(3) 0.094(5) 0.071(4) -0.043(4) -0.026(3) 0.000(3)

loop_
_atom_type_symbol
_atom_type_description
_atom_type_scat_dispersion_real
_atom_type_scat_dispersion_imag
_atom_type_scat_source
C C 0.0033 0.0016 'International Tables Vol C Tables 4.2.6.8 and 6.1.1.4'
H H 0.0000 0.0000 'International Tables Vol C Tables 4.2.6.8 and 6.1.1.4'
N N 0.0061 0.0033 'International Tables Vol C Tables 4.2.6.8 and 6.1.1.4'
O O 0.0106 0.0060 'International Tables Vol C Tables 4.2.6.8 and 6.1.1.4'
Zn Zn 0.2839 1.4301 'International Tables Vol C Tables 4.2.6.8 and 6.1.1.4'

loop_
_geom_angle_atom_site_label_1
_geom_angle_atom_site_label_2
_geom_angle_atom_site_label_3
_geom_angle
_geom_angle_site_symmetry_1
_geom_angle_site_symmetry_3
O2 Zn1 O9 106.94(18) 2_755 .
O2 Zn1 O13 107.82(17) 2_755 .
O9 Zn1 O13 111.26(17) . .
O2 Zn1 O8 117.1(2) 2_755 .
O9 Zn1 O8 124.7(2) . .
O13 Zn1 O8 86.01(18) . .
O2 Zn1 O7 90.1(2) 2_755 .
O9 Zn1 O7 93.09(17) . .
O13 Zn1 O7 142.95(16) . .
O8 Zn1 O7 56.96(18) . .
O2 Zn1 C37 105.0(2) 2_755 .
O9 Zn1 C37 110.39(19) . .
O13 Zn1 C37 114.88(19) . .
O8 Zn1 C37 28.9(2) . .
O7 Zn1 C37 28.09(18) . .
O3 Zn2 N1 170.04(18) . .
O3 Zn2 O13 95.97(16) . .
N1 Zn2 O13 93.95(18) . .
O3 Zn2 O1 88.59(18) . 2_755
N1 Zn2 O1 89.40(19) . 2_755
O13 Zn2 O1 96.07(17) . 2_755
O3 Zn2 N3 92.52(19) . .
N1 Zn2 N3 78.1(2) . .
O13 Zn2 N3 164.44(18) . .
O1 Zn2 N3 97.15(19) 2_755 .
O3 Zn2 O10 80.27(16) . 2_656
N1 Zn2 O10 103.08(17) . 2_656
O13 Zn2 O10 76.39(14) . 2_656
O1 Zn2 O10 165.71(15) 2_755 2_656
N3 Zn2 O10 92.29(18) . 2_656
O13 Zn3 O13 180.000(1) 2_656 .
O13 Zn3 O4 90.63(16) 2_656 .
O13 Zn3 O4 89.37(16) . .
O13 Zn3 O4 89.37(16) 2_656 2_656
O13 Zn3 O4 90.63(16) . 2_656
O4 Zn3 O4 180.00(18) . 2_656
O13 Zn3 O10 84.37(15) 2_656 .
O13 Zn3 O10 95.63(15) . .
O4 Zn3 O10 83.91(15) . .
O4 Zn3 O10 96.09(15) 2_656 .
O13 Zn3 O10 95.63(15) 2_656 2_656
O13 Zn3 O10 84.37(15) . 2_656
O4 Zn3 O10 96.09(15) . 2_656
O4 Zn3 O10 83.91(15) 2_656 2_656
O10 Zn3 O10 180.0(2) . 2_656
O5 Zn4 N4 117.0(2) . .
O5 Zn4 O2W 101.1(2) . .
N4 Zn4 O2W 138.0(2) . .
O5 Zn4 O11 103.6(2) . 1_664
N4 Zn4 O11 94.44(19) . 1_664
O2W Zn4 O11 93.20(18) . 1_664
O5 Zn4 N6 85.7(2) . .
N4 Zn4 N6 74.1(2) . .
O2W Zn4 N6 92.7(2) . .
O11 Zn4 N6 167.83(19) 1_664 .
C2 C1 N1 109.3(6) . .
C2 C1 H1 125.4 . .
N1 C1 H1 125.4 . .
C1 C2 N2 106.8(6) . .
C1 C2 H2 126.6 . .
N2 C2 H2 126.6 . .
N1 C3 N2 110.0(6) . .
N1 C3 C4 120.4(6) . .
N2 C3 C4 129.5(6) . .
N3 C4 C5 122.6(7) . .
N3 C4 C3 111.4(5) . .
C5 C4 C3 126.0(6) . .
C4 C5 C6 117.6(7) . .
C4 C5 H5 121.2 . .
C6 C5 H5 121.2 . .
C7 C6 C5 120.8(8) . .
C7 C6 H6 119.6 . .
C5 C6 H6 119.6 . .
C6 C7 C8 118.0(8) . .
C6 C7 H7 121.0 . .
C8 C7 H7 121.0 . .
N3 C8 C7 122.7(8) . .
N3 C8 H8 118.6 . .
C7 C8 H8 118.6 . .
N2 C9 C10 112.2(5) . .
N2 C9 H9A 109.2 . .
C10 C9 H9A 109.2 . .
N2 C9 H9B 109.2 . .
C10 C9 H9B 109.2 . .
H9A C9 H9B 107.9 . .
C15 C10 C11 118.1(6) . .
C15 C10 C9 119.3(6) . .
C11 C10 C9 122.6(6) . .
C10 C11 C12 120.1(6) . .
C10 C11 H11 120.0 . .
C12 C11 H11 120.0 . .
C13 C12 C11 121.3(6) . .
C13 C12 H12 119.4 . .
C11 C12 H12 119.4 . .
C12 C13 C14 118.7(6) . .
C12 C13 C16 120.8(6) . .
C14 C13 C16 120.6(6) . .
C15 C14 C13 120.1(6) . .
C15 C14 H14 119.9 . .
C13 C14 H14 119.9 . .
C14 C15 C10 121.8(6) . .
C14 C15 H15 119.1 . .
C10 C15 H15 119.1 . .
O1 C16 O2 124.7(6) . .
O1 C16 C13 118.6(6) . .
O2 C16 C13 116.7(5) . .
C18 C17 N4 108.4(6) . .
C18 C17 H17 125.8 . .
N4 C17 H17 125.8 . .
C17 C18 N5 107.0(6) . .
C17 C18 H18 126.5 . .
N5 C18 H18 126.5 . .
N4 C19 N5 109.3(6) . .
N4 C19 C20 119.6(6) . .
N5 C19 C20 131.1(6) . .
N6 C20 C21 121.9(6) . .
N6 C20 C19 112.8(6) . .
C21 C20 C19 125.3(6) . .
C20 C21 C22 119.1(6) . .
C20 C21 H21 120.5 . .
C22 C21 H21 120.5 . .
C23 C22 C21 118.5(7) . .
C23 C22 H22 120.8 . .
C21 C22 H22 120.8 . .
C22 C23 C24 119.4(7) . .
C22 C23 H23 120.3 . .
C24 C23 H23 120.3 . .
N6 C24 C23 123.3(7) . .
N6 C24 H24 118.4 . .
C23 C24 H24 118.4 . .
N5 C25 C26 114.8(6) . 2_655
N5 C25 H25A 108.6 . .
C26 C25 H25A 108.6 2_655 .
N5 C25 H25B 108.6 . .
C26 C25 H25B 108.6 2_655 .
H25A C25 H25B 107.6 . .
C27 C26 C31 117.4(6) . .
C27 C26 C25 126.1(6) . 2_655
C31 C26 C25 116.5(6) . 2_655
C26 C27 C28 122.0(6) . .
C26 C27 H27 119.0 . .
C28 C27 H27 119.0 . .
C29 C28 C27 119.9(6) . .
C29 C28 H28 120.1 . .
C27 C28 H28 120.1 . .
C30 C29 C28 118.7(6) . .
C30 C29 C32 118.1(6) . .
C28 C29 C32 123.2(6) . .
C29 C30 C31 121.2(6) . .
C29 C30 H30 119.4 . .
C31 C30 H30 119.4 . .
C30 C31 C26 120.7(6) . .
C30 C31 H31 119.6 . .
C26 C31 H31 119.6 . .
O4 C32 O3 125.1(5) . .
O4 C32 C29 120.4(6) . .
O3 C32 C29 114.6(6) . .
O5 C33 O6' 116.1(8) . .
O5 C33 O6 127.6(7) . .
O6' C33 O6 32.4(6) . .
O5 C33 C34 121.9(6) . .
O6' C33 C34 118.8(8) . .
O6 C33 C34 109.0(7) . .
C35 C34 C36 118.2(5) . 2_665
C35 C34 C33 118.7(5) . .
C36 C34 C33 123.0(5) 2_665 .
C34 C35 C36 122.6(6) . .
C34 C35 H35 118.7 . .
C36 C35 H35 118.7 . .
C34 C36 C35 119.1(5) 2_665 .
C34 C36 C37 122.2(5) 2_665 .
C35 C36 C37 118.5(6) . .
O7 C37 O8 122.2(7) . .
O7 C37 C36 120.9(7) . .
O8 C37 C36 116.8(6) . .
O7 C37 Zn1 71.3(4) . .
O8 C37 Zn1 50.9(3) . .
C36 C37 Zn1 167.7(5) . .
O10 C38 O9 126.1(5) . .
O10 C38 C39 117.4(5) . .
O9 C38 C39 116.4(5) . .
C40 C39 C41 118.9(5) . 2_556
C40 C39 C38 116.0(5) . .
C41 C39 C38 125.1(5) 2_556 .
C39 C40 C41 123.0(5) . .
C39 C40 H40 118.5 . .
C41 C40 H40 118.5 . .
C40 C41 C39 118.1(5) . 2_556
C40 C41 C42 118.4(5) . .
C39 C41 C42 123.5(5) 2_556 .
O12 C42 O11 123.4(6) . .
O12 C42 C41 117.9(5) . .
O11 C42 C41 118.7(5) . .
C3 N1 C1 106.7(5) . .
C3 N1 Zn2 113.3(4) . .
C1 N1 Zn2 137.0(4) . .
C3 N2 C2 107.1(5) . .
C3 N2 C9 128.5(6) . .
C2 N2 C9 123.2(6) . .
C8 N3 C4 118.3(6) . .
C8 N3 Zn2 126.0(5) . .
C4 N3 Zn2 115.7(4) . .
C19 N4 C17 107.2(5) . .
C19 N4 Zn4 119.2(4) . .
C17 N4 Zn4 131.7(4) . .
C19 N5 C18 108.1(5) . .
C19 N5 C25 130.3(6) . .
C18 N5 C25 121.3(6) . .
C20 N6 C24 117.9(6) . .
C20 N6 Zn4 111.1(4) . .
C24 N6 Zn4 130.2(5) . .
C16 O1 Zn2 126.3(4) . 2_755
C16 O2 Zn1 122.0(4) . 2_755
C32 O3 Zn2 131.4(4) . .
C32 O4 Zn3 121.2(4) . .
C33 O5 Zn4 146.8(5) . .
C37 O7 Zn1 80.6(5) . .
C37 O8 Zn1 100.2(4) . .
C38 O9 Zn1 127.2(4) . .
C38 O10 Zn3 129.1(4) . .
C38 O10 Zn2 138.8(4) . 2_656
Zn3 O10 Zn2 84.21(13) . 2_656
C42 O11 Zn4 127.1(4) . 1_446
Zn3 O13 Zn1 115.13(17) . .
Zn3 O13 Zn2 105.12(17) . .
Zn1 O13 Zn2 112.04(18) . .
H1A O1W H1B 93(8) . .

loop_
_geom_bond_atom_site_label_1
_geom_bond_atom_site_label_2
_geom_bond_distance
_geom_bond_site_symmetry_2
Zn1 O2 1.937(4) 2_755
Zn1 O9 1.942(4) .
Zn1 O13 2.018(4) .
Zn1 O8 2.019(5) .
Zn1 O7 2.457(6) .
Zn1 C37 2.559(7) .
Zn2 O3 1.988(4) .
Zn2 N1 2.057(5) .
Zn2 O13 2.059(4) .
Zn2 O1 2.119(5) 2_755
Zn2 N3 2.122(5) .
Zn2 O10 2.484(4) 2_656
Zn3 O13 1.946(4) 2_656
Zn3 O13 1.946(4) .
Zn3 O4 2.243(4) .
Zn3 O4 2.243(4) 2_656
Zn3 O10 2.253(4) .
Zn3 O10 2.253(4) 2_656
Zn4 O5 1.974(5) .
Zn4 N4 1.994(5) .
Zn4 O2W 2.007(5) .
Zn4 O11 2.078(4) 1_664
Zn4 N6 2.362(6) .
C1 C2 1.344(9) .
C1 N1 1.384(8) .
C1 H1 0.9300 .
C2 N2 1.375(9) .
C2 H2 0.9300 .
C3 N1 1.317(7) .
C3 N2 1.368(8) .
C3 C4 1.467(9) .
C4 N3 1.338(8) .
C4 C5 1.372(8) .
C5 C6 1.377(11) .
C5 H5 0.9300 .
C6 C7 1.356(11) .
C6 H6 0.9300 .
C7 C8 1.376(10) .
C7 H7 0.9300 .
C8 N3 1.328(9) .
C8 H8 0.9300 .
C9 N2 1.467(8) .
C9 C10 1.499(9) .
C9 H9A 0.9700 .
C9 H9B 0.9700 .
C10 C15 1.384(9) .
C10 C11 1.384(9) .
C11 C12 1.390(9) .
C11 H11 0.9300 .
C12 C13 1.374(8) .
C12 H12 0.9300 .
C13 C14 1.384(9) .
C13 C16 1.497(9) .
C14 C15 1.374(9) .
C14 H14 0.9300 .
C15 H15 0.9300 .
C16 O1 1.261(7) .
C16 O2 1.262(7) .
C17 C18 1.358(9) .
C17 N4 1.372(8) .
C17 H17 0.9300 .
C18 N5 1.367(8) .
C18 H18 0.9300 .
C19 N4 1.340(7) .
C19 N5 1.347(8) .
C19 C20 1.463(9) .
C20 N6 1.332(8) .
C20 C21 1.389(8) .
C21 C22 1.404(10) .
C21 H21 0.9300 .
C22 C23 1.353(10) .
C22 H22 0.9300 .
C23 C24 1.374(10) .
C23 H23 0.9300 .
C24 N6 1.345(9) .
C24 H24 0.9300 .
C25 N5 1.460(8) .
C25 C26 1.509(8) 2_655
C25 H25A 0.9700 .
C25 H25B 0.9700 .
C26 C27 1.374(9) .
C26 C31 1.400(8) .
C26 C25 1.509(8) 2_655
C27 C28 1.394(8) .
C27 H27 0.9300 .
C28 C29 1.382(8) .
C28 H28 0.9300 .
C29 C30 1.378(9) .
C29 C32 1.503(8) .
C30 C31 1.381(9) .
C30 H30 0.9300 .
C31 H31 0.9300 .
C32 O4 1.256(7) .
C32 O3 1.264(7) .
C33 O5 1.223(8) .
C33 O6' 1.224(12) .
C33 O6 1.338(12) .
C33 C34 1.516(8) .
C34 C35 1.375(8) .
C34 C36 1.393(8) 2_665
C35 C36 1.391(8) .
C35 H35 0.9300 .
C36 C34 1.393(8) 2_665
C36 C37 1.492(9) .
C37 O7 1.221(8) .
C37 O8 1.255(8) .
C38 O10 1.255(7) .
C38 O9 1.259(7) .
C38 C39 1.511(7) .
C39 C40 1.383(8) .
C39 C41 1.409(8) 2_556
C40 C41 1.387(7) .
C40 H40 0.9300 .
C41 C39 1.409(8) 2_556
C41 C42 1.514(8) .
C42 O12 1.253(7) .
C42 O11 1.267(7) .
O1 Zn2 2.119(5) 2_755
O2 Zn1 1.937(4) 2_755
O10 Zn2 2.484(4) 2_656
O11 Zn4 2.078(4) 1_446
O1W H1A 0.82(9) .
O1W H1B 0.83(8) .

loop_
_geom_torsion_atom_site_label_1
_geom_torsion_atom_site_label_2
_geom_torsion_atom_site_label_3
_geom_torsion_atom_site_label_4
_geom_torsion
_geom_torsion_site_symmetry_1
_geom_torsion_site_symmetry_2
_geom_torsion_site_symmetry_3
_geom_torsion_site_symmetry_4
N1 C1 C2 N2 0.1(8) . . . .
N1 C3 C4 N3 9.4(8) . . . .
N2 C3 C4 N3 -167.9(6) . . . .
N1 C3 C4 C5 -170.3(6) . . . .
N2 C3 C4 C5 12.3(11) . . . .
N3 C4 C5 C6 1.6(11) . . . .
C3 C4 C5 C6 -178.7(7) . . . .
C4 C5 C6 C7 -0.4(12) . . . .
C5 C6 C7 C8 -1.8(13) . . . .
C6 C7 C8 N3 3.1(13) . . . .
N2 C9 C10 C15 -163.6(7) . . . .
N2 C9 C10 C11 18.0(10) . . . .
C15 C10 C11 C12 0.2(11) . . . .
C9 C10 C11 C12 178.6(7) . . . .
C10 C11 C12 C13 -0.5(11) . . . .
C11 C12 C13 C14 0.5(11) . . . .
C11 C12 C13 C16 179.7(6) . . . .
C12 C13 C14 C15 -0.2(11) . . . .
C16 C13 C14 C15 -179.4(7) . . . .
C13 C14 C15 C10 -0.1(12) . . . .
C11 C10 C15 C14 0.1(12) . . . .
C9 C10 C15 C14 -178.4(8) . . . .
C12 C13 C16 O1 -4.4(9) . . . .
C14 C13 C16 O1 174.8(7) . . . .
C12 C13 C16 O2 175.9(6) . . . .
C14 C13 C16 O2 -4.9(9) . . . .
N4 C17 C18 N5 0.5(8) . . . .
N4 C19 C20 N6 3.0(9) . . . .
N5 C19 C20 N6 179.4(7) . . . .
N4 C19 C20 C21 -177.6(6) . . . .
N5 C19 C20 C21 -1.2(12) . . . .
N6 C20 C21 C22 -0.1(11) . . . .
C19 C20 C21 C22 -179.4(7) . . . .
C20 C21 C22 C23 -0.7(12) . . . .
C21 C22 C23 C24 0.6(13) . . . .
C22 C23 C24 N6 0.5(14) . . . .
C31 C26 C27 C28 -0.9(10) . . . .
C25 C26 C27 C28 177.2(6) 2_655 . . .
C26 C27 C28 C29 -1.5(10) . . . .
C27 C28 C29 C30 1.5(10) . . . .
C27 C28 C29 C32 -177.7(6) . . . .
C28 C29 C30 C31 0.9(11) . . . .
C32 C29 C30 C31 -179.9(6) . . . .
C29 C30 C31 C26 -3.3(11) . . . .
C27 C26 C31 C30 3.2(10) . . . .
C25 C26 C31 C30 -175.0(7) 2_655 . . .
C30 C29 C32 O4 167.4(6) . . . .
C28 C29 C32 O4 -13.4(10) . . . .
C30 C29 C32 O3 -12.1(9) . . . .
C28 C29 C32 O3 167.0(6) . . . .
O5 C33 C34 C35 128.9(7) . . . .
O6' C33 C34 C35 -30.0(11) . . . .
O6 C33 C34 C35 -63.9(9) . . . .
O5 C33 C34 C36 -49.6(10) . . . 2_665
O6' C33 C34 C36 151.5(9) . . . 2_665
O6 C33 C34 C36 117.6(8) . . . 2_665
C36 C34 C35 C36 2.2(10) 2_665 . . .
C33 C34 C35 C36 -176.3(6) . . . .
C34 C35 C36 C34 -2.2(10) . . . 2_665
C34 C35 C36 C37 173.9(6) . . . .
C34 C36 C37 O7 35.0(10) 2_665 . . .
C35 C36 C37 O7 -141.0(7) . . . .
C34 C36 C37 O8 -147.0(6) 2_665 . . .
C35 C36 C37 O8 37.1(9) . . . .
C34 C36 C37 Zn1 -151.3(19) 2_665 . . .
C35 C36 C37 Zn1 33(2) . . . .
O2 Zn1 C37 O7 60.0(4) 2_755 . . .
O9 Zn1 C37 O7 -54.9(5) . . . .
O13 Zn1 C37 O7 178.3(4) . . . .
O8 Zn1 C37 O7 179.3(7) . . . .
O2 Zn1 C37 O8 -119.3(5) 2_755 . . .
O9 Zn1 C37 O8 125.7(4) . . . .
O13 Zn1 C37 O8 -1.0(5) . . . .
O7 Zn1 C37 O8 -179.3(7) . . . .
O2 Zn1 C37 C36 -114(2) 2_755 . . .
O9 Zn1 C37 C36 131(2) . . . .
O13 Zn1 C37 C36 4(2) . . . .
O8 Zn1 C37 C36 5(2) . . . .
O7 Zn1 C37 C36 -174(2) . . . .
O10 C38 C39 C40 -78.2(7) . . . .
O9 C38 C39 C40 97.9(7) . . . .
O10 C38 C39 C41 103.3(7) . . . 2_556
O9 C38 C39 C41 -80.6(8) . . . 2_556
C41 C39 C40 C41 0.2(10) 2_556 . . .
C38 C39 C40 C41 -178.4(5) . . . .
C39 C40 C41 C39 -0.2(10) . . . 2_556
C39 C40 C41 C42 -179.8(5) . . . .
C40 C41 C42 O12 -4.4(9) . . . .
C39 C41 C42 O12 175.9(6) 2_556 . . .
C40 C41 C42 O11 174.9(6) . . . .
C39 C41 C42 O11 -4.8(9) 2_556 . . .
N2 C3 N1 C1 1.5(7) . . . .
C4 C3 N1 C1 -176.4(6) . . . .
N2 C3 N1 Zn2 165.2(4) . . . .
C4 C3 N1 Zn2 -12.6(7) . . . .
C2 C1 N1 C3 -1.0(8) . . . .
C2 C1 N1 Zn2 -158.8(5) . . . .
O3 Zn2 N1 C3 -10.6(14) . . . .
O13 Zn2 N1 C3 174.9(4) . . . .
O1 Zn2 N1 C3 -89.0(4) 2_755 . . .
N3 Zn2 N1 C3 8.4(4) . . . .
O10 Zn2 N1 C3 98.0(4) 2_656 . . .
O3 Zn2 N1 C1 146.2(10) . . . .
O13 Zn2 N1 C1 -28.2(6) . . . .
O1 Zn2 N1 C1 67.9(6) 2_755 . . .
N3 Zn2 N1 C1 165.3(7) . . . .
O10 Zn2 N1 C1 -105.1(6) 2_656 . . .
N1 C3 N2 C2 -1.4(7) . . . .
C4 C3 N2 C2 176.1(6) . . . .
N1 C3 N2 C9 -169.1(6) . . . .
C4 C3 N2 C9 8.4(10) . . . .
C1 C2 N2 C3 0.8(8) . . . .
C1 C2 N2 C9 169.3(6) . . . .
C10 C9 N2 C3 62.9(9) . . . .
C10 C9 N2 C2 -103.1(8) . . . .
C7 C8 N3 C4 -2.0(11) . . . .
C7 C8 N3 Zn2 179.4(6) . . . .
C5 C4 N3 C8 -0.4(10) . . . .
C3 C4 N3 C8 179.8(6) . . . .
C5 C4 N3 Zn2 178.4(5) . . . .
C3 C4 N3 Zn2 -1.4(7) . . . .
O3 Zn2 N3 C8 -8.2(6) . . . .
N1 Zn2 N3 C8 175.1(6) . . . .
O13 Zn2 N3 C8 114.9(8) . . . .
O1 Zn2 N3 C8 -97.1(6) 2_755 . . .
O10 Zn2 N3 C8 72.2(6) 2_656 . . .
O3 Zn2 N3 C4 173.2(5) . . . .
N1 Zn2 N3 C4 -3.6(4) . . . .
O13 Zn2 N3 C4 -63.8(9) . . . .
O1 Zn2 N3 C4 84.3(5) 2_755 . . .
O10 Zn2 N3 C4 -106.5(4) 2_656 . . .
N5 C19 N4 C17 -0.3(8) . . . .
C20 C19 N4 C17 176.9(6) . . . .
N5 C19 N4 Zn4 165.8(4) . . . .
C20 C19 N4 Zn4 -17.1(8) . . . .
C18 C17 N4 C19 -0.2(8) . . . .
C18 C17 N4 Zn4 -163.8(5) . . . .
O5 Zn4 N4 C19 -60.7(6) . . . .
O2W Zn4 N4 C19 91.8(6) . . . .
O11 Zn4 N4 C19 -168.4(5) 1_664 . . .
N6 Zn4 N4 C19 15.9(5) . . . .
O5 Zn4 N4 C17 101.4(7) . . . .
O2W Zn4 N4 C17 -106.1(7) . . . .
O11 Zn4 N4 C17 -6.3(7) 1_664 . . .
N6 Zn4 N4 C17 177.9(7) . . . .
N4 C19 N5 C18 0.6(7) . . . .
C20 C19 N5 C18 -176.1(7) . . . .
N4 C19 N5 C25 -173.5(6) . . . .
C20 C19 N5 C25 9.7(12) . . . .
C17 C18 N5 C19 -0.7(8) . . . .
C17 C18 N5 C25 174.1(6) . . . .
C26 C25 N5 C19 -84.3(9) 2_655 . . .
C26 C25 N5 C18 102.2(7) 2_655 . . .
C21 C20 N6 C24 1.1(10) . . . .
C19 C20 N6 C24 -179.5(7) . . . .
C21 C20 N6 Zn4 -169.9(5) . . . .
C19 C20 N6 Zn4 9.4(7) . . . .
C23 C24 N6 C20 -1.3(12) . . . .
C23 C24 N6 Zn4 167.7(6) . . . .
O5 Zn4 N6 C20 105.9(5) . . . .
N4 Zn4 N6 C20 -13.7(5) . . . .
O2W Zn4 N6 C20 -153.2(5) . . . .
O11 Zn4 N6 C20 -34.3(12) 1_664 . . .
O5 Zn4 N6 C24 -63.7(7) . . . .
N4 Zn4 N6 C24 176.6(8) . . . .
O2W Zn4 N6 C24 37.2(7) . . . .
O11 Zn4 N6 C24 156.1(8) 1_664 . . .
O2 C16 O1 Zn2 -39.6(9) . . . 2_755
C13 C16 O1 Zn2 140.8(5) . . . 2_755
O1 C16 O2 Zn1 -21.1(9) . . . 2_755
C13 C16 O2 Zn1 158.6(4) . . . 2_755
O4 C32 O3 Zn2 -40.1(9) . . . .
C29 C32 O3 Zn2 139.4(5) . . . .
N1 Zn2 O3 C32 -167.2(10) . . . .
O13 Zn2 O3 C32 7.2(6) . . . .
O1 Zn2 O3 C32 -88.7(6) 2_755 . . .
N3 Zn2 O3 C32 174.2(6) . . . .
O10 Zn2 O3 C32 82.3(6) 2_656 . . .
O3 C32 O4 Zn3 6.0(9) . . . .
C29 C32 O4 Zn3 -173.5(4) . . . .
O13 Zn3 O4 C32 -130.7(5) 2_656 . . .
O13 Zn3 O4 C32 49.3(5) . . . .
O4 Zn3 O4 C32 -157(100) 2_656 . . .
O10 Zn3 O4 C32 145.1(5) . . . .
O10 Zn3 O4 C32 -34.9(5) 2_656 . . .
O6' C33 O5 Zn4 126.0(10) . . . .
O6 C33 O5 Zn4 161.9(8) . . . .
C34 C33 O5 Zn4 -33.4(13) . . . .
N4 Zn4 O5 C33 44.8(10) . . . .
O2W Zn4 O5 C33 -116.8(9) . . . .
O11 Zn4 O5 C33 147.1(9) 1_664 . . .
N6 Zn4 O5 C33 -24.9(9) . . . .
O8 C37 O7 Zn1 0.6(7) . . . .
C36 C37 O7 Zn1 178.6(6) . . . .
O2 Zn1 O7 C37 -123.2(4) 2_755 . . .
O9 Zn1 O7 C37 129.8(4) . . . .
O13 Zn1 O7 C37 -2.6(6) . . . .
O8 Zn1 O7 C37 -0.4(4) . . . .
O7 C37 O8 Zn1 -0.8(8) . . . .
C36 C37 O8 Zn1 -178.8(5) . . . .
O2 Zn1 O8 C37 71.1(5) 2_755 . . .
O9 Zn1 O8 C37 -67.7(5) . . . .
O13 Zn1 O8 C37 179.1(5) . . . .
O7 Zn1 O8 C37 0.4(4) . . . .
O10 C38 O9 Zn1 -4.3(9) . . . .
C39 C38 O9 Zn1 180.0(4) . . . .
O2 Zn1 O9 C38 131.1(5) 2_755 . . .
O13 Zn1 O9 C38 13.6(5) . . . .
O8 Zn1 O9 C38 -86.7(5) . . . .
O7 Zn1 O9 C38 -137.8(5) . . . .
C37 Zn1 O9 C38 -115.1(5) . . . .
O9 C38 O10 Zn3 -31.8(9) . . . .
C39 C38 O10 Zn3 143.8(4) . . . .
O9 C38 O10 Zn2 -168.9(4) . . . 2_656
C39 C38 O10 Zn2 6.7(9) . . . 2_656
O13 Zn3 O10 C38 -131.6(5) 2_656 . . .
O13 Zn3 O10 C38 48.4(5) . . . .
O4 Zn3 O10 C38 -40.4(5) . . . .
O4 Zn3 O10 C38 139.6(5) 2_656 . . .
O10 Zn3 O10 C38 -33(100) 2_656 . . .
O13 Zn3 O10 Zn2 21.60(13) 2_656 . . 2_656
O13 Zn3 O10 Zn2 -158.40(13) . . . 2_656
O4 Zn3 O10 Zn2 112.84(14) . . . 2_656
O4 Zn3 O10 Zn2 -67.16(14) 2_656 . . 2_656
O10 Zn3 O10 Zn2 120(100) 2_656 . . 2_656
O12 C42 O11 Zn4 8.5(9) . . . 1_446
C41 C42 O11 Zn4 -170.7(4) . . . 1_446
O13 Zn3 O13 Zn1 -100(100) 2_656 . . .
O4 Zn3 O13 Zn1 54.8(2) . . . .
O4 Zn3 O13 Zn1 -125.2(2) 2_656 . . .
O10 Zn3 O13 Zn1 -29.0(2) . . . .
O10 Zn3 O13 Zn1 151.0(2) 2_656 . . .
O13 Zn3 O13 Zn2 136(100) 2_656 . . .
O4 Zn3 O13 Zn2 -68.95(18) . . . .
O4 Zn3 O13 Zn2 111.05(18) 2_656 . . .
O10 Zn3 O13 Zn2 -152.77(16) . . . .
O10 Zn3 O13 Zn2 27.23(16) 2_656 . . .
O2 Zn1 O13 Zn3 -104.3(2) 2_755 . . .
O9 Zn1 O13 Zn3 12.7(2) . . . .
O8 Zn1 O13 Zn3 138.5(2) . . . .
O7 Zn1 O13 Zn3 140.4(3) . . . .
C37 Zn1 O13 Zn3 139.1(2) . . . .
O2 Zn1 O13 Zn2 15.8(2) 2_755 . . .
O9 Zn1 O13 Zn2 132.76(19) . . . .
O8 Zn1 O13 Zn2 -101.4(2) . . . .
O7 Zn1 O13 Zn2 -99.6(3) . . . .
C37 Zn1 O13 Zn2 -100.9(2) . . . .
O3 Zn2 O13 Zn3 53.3(2) . . . .
N1 Zn2 O13 Zn3 -127.7(2) . . . .
O1 Zn2 O13 Zn3 142.52(18) 2_755 . . .
N3 Zn2 O13 Zn3 -69.4(7) . . . .
O10 Zn2 O13 Zn3 -25.15(15) 2_656 . . .
O3 Zn2 O13 Zn1 -72.4(2) . . . .
N1 Zn2 O13 Zn1 106.6(2) . . . .
O1 Zn2 O13 Zn1 16.8(2) 2_755 . . .
N3 Zn2 O13 Zn1 164.9(6) . . . .
O10 Zn2 O13 Zn1 -150.9(2) 2_656 . . .
